data_7006272
loop_
_publ_author_name
'Shi, Weifeng'
'Shafaei-Fallah, Maryam'
'Rothenberger, Alexander'

_publ_section_title
;
 Novel P-Se anions and their copper complexes.
;
_journal_issue 38
_journal_name_full 'Dalton transactions (Cambridge, England : 2003)'
_journal_page_first 4255
_journal_page_last 4257
_journal_paper_doi 10.1039/b711549k
_journal_year 2007
_chemical_formula_sum 'C97.25 H82.5 Cl2.5 Cu4 P8 Se6'
_chemical_formula_weight 2315.44
_chemical_name_systematic
;
?
;
_space_group_IT_number 14
_symmetry_cell_setting monoclinic
_symmetry_space_group_name_Hall '-P 2yn'
_symmetry_space_group_name_H-M 'P 1 21/n 1'
_atom_sites_solution_hydrogens geom
_atom_sites_solution_primary direct
_atom_sites_solution_secondary difmap
_audit_creation_method SHELXL-97
_cell_angle_alpha 90.00
_cell_angle_beta 109.920(11)
_cell_angle_gamma 90.00
_cell_formula_units_Z 2
_cell_length_a 14.910(2)
_cell_length_b 18.6770(16)
_cell_length_c 19.789(3)
_cell_measurement_reflns_used 7508
_cell_measurement_temperature 173(2)
_cell_measurement_theta_max 48.62
_cell_measurement_theta_min 3.53
_cell_volume 5181.0(12)
_computing_cell_refinement 'stoe x-area'
_computing_data_collection 'stoe x-area'
_computing_data_reduction 'stoe x-area'
_computing_molecular_graphics 'SHELXL-97 (Sheldrick, 1997)'
_computing_publication_material 'SHELXL-97 (Sheldrick, 1997)'
_computing_structure_refinement 'SHELXL-97 (Sheldrick, 1997)'
_computing_structure_solution 'SHELXS-97 (Sheldrick, 1990)'
_diffrn_ambient_temperature 173(2)
_diffrn_detector_area_resol_mean 6.67
_diffrn_measured_fraction_theta_full 0.848
_diffrn_measured_fraction_theta_max 0.851
_diffrn_measurement_device_type 'stoe ipds 2'
_diffrn_measurement_method rotation
_diffrn_radiation_monochromator graphite
_diffrn_radiation_source 'fine-focus sealed tube'
_diffrn_radiation_type MoK\a
_diffrn_radiation_wavelength 0.71073
_diffrn_reflns_av_R_equivalents 0.1386
_diffrn_reflns_av_sigmaI/netI 0.2611
_diffrn_reflns_limit_h_max 17
_diffrn_reflns_limit_h_min -19
_diffrn_reflns_limit_k_max 18
_diffrn_reflns_limit_k_min -23
_diffrn_reflns_limit_l_max 24
_diffrn_reflns_limit_l_min -10
_diffrn_reflns_number 16527
_diffrn_reflns_theta_full 25.00
_diffrn_reflns_theta_max 27.07
_diffrn_reflns_theta_min 1.82
_exptl_absorpt_coefficient_mu 3.147
_exptl_absorpt_correction_type none
_exptl_crystal_colour yellow
_exptl_crystal_density_diffrn 1.484
_exptl_crystal_density_method 'not measured'
_exptl_crystal_description block
_exptl_crystal_F_000 2297
_exptl_crystal_size_max 0.40
_exptl_crystal_size_mid 0.30
_exptl_crystal_size_min 0.30
_refine_diff_density_max 1.091
_refine_diff_density_min -1.149
_refine_diff_density_rms 0.142
_refine_ls_extinction_method none
_refine_ls_goodness_of_fit_ref 1.024
_refine_ls_hydrogen_treatment constr
_refine_ls_matrix_type full
_refine_ls_number_parameters 484
_refine_ls_number_reflns 9697
_refine_ls_number_restraints 0
_refine_ls_restrained_S_all 1.024
_refine_ls_R_factor_all 0.2133
_refine_ls_R_factor_gt 0.0955
_refine_ls_shift/su_max 0.000
_refine_ls_shift/su_mean 0.000
_refine_ls_structure_factor_coef Fsqd
_refine_ls_weighting_details 'calc w=1/[\s^2^(Fo^2^)+(0.0300P)^2^+0.0000P] where P=(Fo^2^+2Fc^2^)/3'
_refine_ls_weighting_scheme calc
_refine_ls_wR_factor_gt 0.1812
_refine_ls_wR_factor_ref 0.2021
_reflns_number_gt 2968
_reflns_number_total 9697
_reflns_threshold_expression >2sigma(I)
_cod_data_source_file b711549k.txt
_cod_data_source_block 2
_cod_original_sg_symbol_H-M P2(1)/n
_cod_original_formula_sum 'C97.25 H82.50 Cl2.50 Cu4 P8 Se6'
_cod_database_code 7006272

loop_
_symmetry_equiv_pos_as_xyz
'x, y, z'
'-x+1/2, y+1/2, -z+1/2'
'-x, -y, -z'
'x-1/2, -y-1/2, z-1/2'

loop_
_atom_site_label
_atom_site_type_symbol
_atom_site_fract_x
_atom_site_fract_y
_atom_site_fract_z
_atom_site_U_iso_or_equiv
_atom_site_adp_type
_atom_site_occupancy
_atom_site_symmetry_multiplicity
_atom_site_calc_flag
_atom_site_refinement_flags
_atom_site_disorder_assembly
_atom_site_disorder_group
Cu1 Cu 0.90154(12) -0.35176(9) 0.51399(12) 0.0555(6) Uani 1 1 d . . .
Cu2 Cu 0.87101(10) -0.52485(9) 0.42204(11) 0.0486(5) Uani 1 1 d . . .
Se1 Se 1.02882(11) -0.39659(9) 0.62598(12) 0.0706(6) Uani 1 1 d . . .
Se2 Se 0.77529(13) -0.41611(12) 0.55294(15) 0.0978(8) Uani 1 1 d . . .
Se3 Se 1.07043(9) -0.59549(7) 0.59111(10) 0.0499(5) Uani 1 1 d . . .
P1 P 0.9074(3) -0.4669(2) 0.6083(3) 0.0556(12) Uani 1 1 d . . .
P2 P 0.9198(2) -0.55767(19) 0.5388(3) 0.0479(11) Uani 1 1 d . . .
P3 P 0.8772(2) -0.2335(2) 0.5042(3) 0.0507(11) Uani 1 1 d . . .
P4 P 0.7217(2) -0.5380(2) 0.3413(3) 0.0519(12) Uani 1 1 d . . .
C1 C 0.9078(11) -0.5044(8) 0.6931(12) 0.072(6) Uani 1 1 d . . .
C2 C 0.8264(12) -0.5206(10) 0.7035(14) 0.084(7) Uani 1 1 d . . .
H2A H 0.7671 -0.5093 0.6676 0.101 Uiso 1 1 calc R . .
C3 C 0.8277(12) -0.5523(13) 0.7634(14) 0.099(8) Uani 1 1 d . . .
H3A H 0.7685 -0.5608 0.7701 0.119 Uiso 1 1 calc R . .
C4 C 0.9141(12) -0.5751(10) 0.8196(13) 0.088(8) Uani 1 1 d . . .
H4A H 0.9121 -0.6012 0.8603 0.106 Uiso 1 1 calc R . .
C5 C 0.9946(13) -0.5579(9) 0.8117(12) 0.082(7) Uani 1 1 d . . .
H5A H 1.0536 -0.5675 0.8486 0.099 Uiso 1 1 calc R . .
C6 C 0.9922(10) -0.5241(8) 0.7455(11) 0.065(5) Uani 1 1 d . . .
H6A H 1.0507 -0.5150 0.7378 0.078 Uiso 1 1 calc R . .
C7 C 0.8465(9) -0.6192(8) 0.5694(10) 0.055(5) Uani 1 1 d . . .
C8 C 0.8811(10) -0.6615(8) 0.6290(10) 0.057(4) Uani 1 1 d . . .
H8A H 0.9475 -0.6596 0.6553 0.068 Uiso 1 1 calc R . .
C9 C 0.8243(12) -0.7080(8) 0.6541(15) 0.096(9) Uani 1 1 d . . .
H9A H 0.8491 -0.7345 0.6975 0.115 Uiso 1 1 calc R . .
C10 C 0.7219(13) -0.7122(11) 0.6065(13) 0.083(6) Uani 1 1 d . . .
H10A H 0.6796 -0.7444 0.6176 0.100 Uiso 1 1 calc R . .
C11 C 0.6900(12) -0.6702(10) 0.5480(18) 0.117(11) Uani 1 1 d . . .
H11A H 0.6251 -0.6743 0.5180 0.141 Uiso 1 1 calc R . .
C12 C 0.7492(10) -0.6199(8) 0.5291(10) 0.055(4) Uani 1 1 d . . .
H12 H 0.7233 -0.5876 0.4902 0.066 Uiso 1 1 calc R . .
C13 C 0.9590(10) -0.1872(8) 0.4806(9) 0.053(5) Uani 1 1 d . . .
C14 C 0.9472(9) -0.1205(8) 0.4403(11) 0.066(6) Uani 1 1 d . . .
H14A H 0.8852 -0.1000 0.4238 0.079 Uiso 1 1 calc R . .
C15 C 1.0167(9) -0.0852(8) 0.4242(11) 0.068(6) Uani 1 1 d . . .
H15A H 1.0052 -0.0381 0.4050 0.081 Uiso 1 1 calc R . .
C16 C 1.1047(11) -0.1172(10) 0.4357(11) 0.079(7) Uani 1 1 d . . .
H16A H 1.1514 -0.0942 0.4205 0.095 Uiso 1 1 calc R . .
C17 C 1.1242(11) -0.1854(9) 0.4709(11) 0.070(6) Uani 1 1 d . . .
H17A H 1.1832 -0.2096 0.4801 0.084 Uiso 1 1 calc R . .
C18 C 1.0483(12) -0.2142(8) 0.4911(10) 0.078(7) Uani 1 1 d . . .
H18A H 1.0616 -0.2588 0.5155 0.094 Uiso 1 1 calc R . .
C19 C 0.7608(10) -0.2100(8) 0.4343(11) 0.059(5) Uani 1 1 d . . .
C20 C 0.7466(12) -0.2225(9) 0.3664(11) 0.065(5) Uani 1 1 d . . .
H20A H 0.7991 -0.2408 0.3549 0.078 Uiso 1 1 calc R . .
C21 C 0.6641(12) -0.2120(11) 0.3110(12) 0.096(9) Uani 1 1 d . . .
H21 H 0.6564 -0.2237 0.2626 0.115 Uiso 1 1 calc R . .
C22 C 0.5870(18) -0.1806(12) 0.3329(16) 0.126(13) Uani 1 1 d . . .
H22A H 0.5261 -0.1708 0.2983 0.151 Uiso 1 1 calc R . .
C23 C 0.6030(14) -0.1682(13) 0.3936(16) 0.117(11) Uani 1 1 d . . .
H23A H 0.5536 -0.1433 0.4039 0.140 Uiso 1 1 calc R . .
C24 C 0.6868(11) -0.1847(9) 0.4566(12) 0.078(6) Uani 1 1 d . . .
H24 H 0.6904 -0.1791 0.5052 0.093 Uiso 1 1 calc R . .
C25 C 0.8814(9) -0.1825(7) 0.5843(10) 0.052(5) Uani 1 1 d . . .
C26 C 0.9071(13) -0.2187(10) 0.6500(12) 0.079(6) Uani 1 1 d . . .
H26A H 0.9166 -0.2691 0.6528 0.094 Uiso 1 1 calc R . .
C27 C 0.9179(13) -0.1796(10) 0.7088(14) 0.090(7) Uani 1 1 d . . .
H27A H 0.9400 -0.2039 0.7536 0.108 Uiso 1 1 calc R . .
C28 C 0.9005(10) -0.1093(11) 0.7108(12) 0.073(6) Uani 1 1 d . . .
H28A H 0.9051 -0.0847 0.7538 0.088 Uiso 1 1 calc R . .
C29 C 0.8764(11) -0.0770(9) 0.6473(13) 0.064(5) Uani 1 1 d . . .
H29A H 0.8690 -0.0265 0.6468 0.077 Uiso 1 1 calc R . .
C30 C 0.8606(12) -0.1113(10) 0.5803(12) 0.083(6) Uani 1 1 d . . .
H30A H 0.8372 -0.0863 0.5359 0.100 Uiso 1 1 calc R . .
C31 C 0.6849(8) -0.6292(7) 0.3202(9) 0.044(4) Uani 1 1 d . A .
C32 C 0.6082(8) -0.6489(8) 0.2566(10) 0.065(6) Uani 1 1 d . . .
H32A H 0.5719 -0.6112 0.2277 0.078 Uiso 1 1 calc R A .
C33 C 0.5827(11) -0.7182(9) 0.2338(13) 0.083(7) Uani 1 1 d . A .
H33A H 0.5340 -0.7284 0.1894 0.099 Uiso 1 1 calc R . .
C34 C 0.6317(12) -0.7715(10) 0.2793(13) 0.094(8) Uani 1 1 d . . .
H34A H 0.6103 -0.8196 0.2700 0.113 Uiso 1 1 calc R A .
C35 C 0.7098(11) -0.7569(8) 0.3370(12) 0.075(6) Uani 1 1 d . A .
H35A H 0.7473 -0.7952 0.3637 0.090 Uiso 1 1 calc R . .
C36 C 0.7360(9) -0.6871(7) 0.3577(10) 0.055(5) Uani 1 1 d . . .
H36A H 0.7907 -0.6786 0.3989 0.066 Uiso 1 1 calc R A .
C37 C 0.7082(10) -0.4988(8) 0.2544(10) 0.053(5) Uani 1 1 d . A .
C38 C 0.7622(11) -0.5279(9) 0.2180(11) 0.066(5) Uani 1 1 d . . .
H38A H 0.8051 -0.5652 0.2409 0.080 Uiso 1 1 calc R A .
C39 C 0.7593(11) -0.5073(10) 0.1509(12) 0.076(6) Uani 1 1 d . A .
H39A H 0.7962 -0.5314 0.1272 0.092 Uiso 1 1 calc R . .
C40 C 0.7008(17) -0.4498(12) 0.1183(15) 0.098(9) Uani 1 1 d . . .
H40A H 0.6976 -0.4322 0.0724 0.118 Uiso 1 1 calc R A .
C41 C 0.6488(16) -0.4203(11) 0.1555(15) 0.103(10) Uani 1 1 d . A .
H41A H 0.6102 -0.3802 0.1346 0.124 Uiso 1 1 calc R . .
C42 C 0.6474(11) -0.4431(9) 0.2193(15) 0.088(8) Uani 1 1 d . . .
H42 H 0.6056 -0.4217 0.2405 0.106 Uiso 1 1 calc R A .
C43 C 0.6153(14) -0.5105(12) 0.3735(17) 0.060(9) Uiso 0.50 1 d PG A 1
C44 C 0.6153(14) -0.4382(11) 0.3901(16) 0.070(9) Uiso 0.50 1 d PG A 1
H44A H 0.6663 -0.4083 0.3890 0.083 Uiso 0.50 1 calc PR A 1
C45 C 0.5405(15) -0.4095(9) 0.4083(14) 0.048(7) Uiso 0.50 1 d PG A 1
H45A H 0.5405 -0.3601 0.4197 0.057 Uiso 0.50 1 calc PR A 1
C46 C 0.4658(13) -0.4532(11) 0.4099(14) 0.069(9) Uiso 0.50 1 d PG A 1
H46A H 0.4147 -0.4337 0.4223 0.083 Uiso 0.50 1 calc PR A 1
C47 C 0.4658(14) -0.5255(11) 0.3933(15) 0.082(11) Uiso 0.50 1 d PG A 1
H47A H 0.4147 -0.5554 0.3944 0.099 Uiso 0.50 1 calc PR A 1
C48 C 0.5406(16) -0.5542(9) 0.3751(16) 0.069(10) Uiso 0.50 1 d PG A 1
H48A H 0.5406 -0.6036 0.3638 0.083 Uiso 0.50 1 calc PR A 1
C43A C 0.6333(13) -0.4922(9) 0.3633(13) 0.044(7) Uiso 0.50 1 d PG A 2
C44A C 0.6402(12) -0.4184(9) 0.3721(13) 0.048(7) Uiso 0.50 1 d PG A 2
H44B H 0.6895 -0.3929 0.3621 0.058 Uiso 0.50 1 calc PR A 2
C45A C 0.5751(13) -0.3817(7) 0.3955(13) 0.045(7) Uiso 0.50 1 d PG A 2
H45B H 0.5798 -0.3313 0.4015 0.054 Uiso 0.50 1 calc PR A 2
C46A C 0.5031(13) -0.4190(10) 0.4101(13) 0.074(10) Uiso 0.50 1 d PG A 2
H46B H 0.4586 -0.3940 0.4261 0.088 Uiso 0.50 1 calc PR A 2
C47A C 0.4962(12) -0.4929(10) 0.4013(13) 0.060(8) Uiso 0.50 1 d PG A 2
H47B H 0.4470 -0.5183 0.4113 0.072 Uiso 0.50 1 calc PR A 2
C48A C 0.5613(13) -0.5295(7) 0.3779(13) 0.040(6) Uiso 0.50 1 d PG A 2
H48B H 0.5566 -0.5800 0.3719 0.048 Uiso 0.50 1 calc PR A 2

loop_
_atom_site_aniso_label
_atom_site_aniso_U_11
_atom_site_aniso_U_22
_atom_site_aniso_U_33
_atom_site_aniso_U_23
_atom_site_aniso_U_13
_atom_site_aniso_U_12
Cu1 0.0689(11) 0.0409(10) 0.0496(15) 0.0037(10) 0.0112(9) 0.0049(8)
Cu2 0.0489(8) 0.0377(9) 0.0494(14) -0.0026(10) 0.0040(8) 0.0036(7)
Se1 0.0826(10) 0.0546(10) 0.0647(15) -0.0008(10) 0.0121(9) 0.0065(8)
Se2 0.1042(14) 0.0864(15) 0.093(2) 0.0065(14) 0.0217(12) 0.0172(11)
Se3 0.0529(7) 0.0393(8) 0.0494(12) 0.0005(8) 0.0069(7) 0.0058(6)
P1 0.065(2) 0.050(2) 0.048(3) -0.004(2) 0.0153(19) 0.0128(18)
P2 0.0503(19) 0.044(2) 0.046(3) 0.001(2) 0.0107(17) 0.0092(16)
P3 0.056(2) 0.042(2) 0.049(3) 0.002(2) 0.0111(18) 0.0053(16)
P4 0.0482(19) 0.043(2) 0.055(3) -0.001(2) 0.0057(18) -0.0009(15)
C1 0.073(10) 0.049(9) 0.10(2) -0.005(11) 0.042(10) 0.013(8)
C2 0.074(11) 0.100(15) 0.08(2) 0.032(14) 0.036(10) 0.000(10)
C3 0.080(12) 0.15(2) 0.09(2) 0.035(17) 0.058(12) 0.031(12)
C4 0.081(11) 0.104(15) 0.08(2) 0.052(14) 0.031(11) -0.004(10)
C5 0.098(13) 0.059(11) 0.063(17) 0.001(11) -0.006(11) 0.019(10)
C6 0.068(9) 0.050(9) 0.070(16) 0.008(10) 0.016(9) 0.009(8)
C7 0.061(8) 0.052(9) 0.050(13) -0.007(9) 0.015(7) -0.008(7)
C8 0.069(9) 0.068(11) 0.048(13) 0.005(10) 0.039(8) 0.001(8)
C9 0.097(13) 0.044(9) 0.16(3) 0.006(13) 0.070(15) 0.020(9)
C10 0.094(14) 0.087(15) 0.078(19) -0.011(13) 0.042(11) -0.020(11)
C11 0.058(10) 0.061(12) 0.21(3) -0.025(16) 0.017(14) 0.011(9)
C12 0.077(9) 0.060(10) 0.039(12) 0.024(9) 0.033(8) 0.003(8)
C13 0.065(9) 0.045(9) 0.036(12) -0.021(8) 0.000(7) 0.014(7)
C14 0.044(7) 0.055(9) 0.087(17) 0.001(10) 0.006(8) 0.000(7)
C15 0.052(8) 0.041(9) 0.088(17) 0.012(9) -0.006(8) -0.008(7)
C16 0.074(10) 0.083(13) 0.062(15) 0.005(11) -0.002(9) -0.048(9)
C17 0.073(10) 0.051(9) 0.066(16) -0.026(10) 0.000(9) 0.004(8)
C18 0.106(13) 0.049(9) 0.053(15) 0.033(10) -0.007(10) -0.041(9)
C19 0.067(9) 0.041(8) 0.061(15) -0.004(9) 0.012(9) 0.003(7)
C20 0.098(12) 0.062(11) 0.032(13) 0.008(10) 0.020(9) -0.007(9)
C21 0.071(11) 0.094(15) 0.082(19) 0.042(13) -0.027(11) -0.039(10)
C22 0.113(17) 0.090(15) 0.10(2) 0.012(15) -0.068(18) -0.013(13)
C23 0.069(12) 0.13(2) 0.11(3) 0.004(18) -0.025(14) 0.035(12)
C24 0.093(12) 0.091(13) 0.051(16) 0.002(11) 0.028(10) 0.023(10)
C25 0.055(8) 0.038(8) 0.064(14) 0.006(8) 0.023(7) 0.021(6)
C26 0.138(15) 0.061(11) 0.044(15) -0.008(11) 0.040(11) 0.005(10)
C27 0.139(16) 0.053(11) 0.07(2) 0.013(12) 0.030(13) 0.027(11)
C28 0.061(9) 0.094(15) 0.071(17) -0.025(13) 0.032(9) -0.001(9)
C29 0.081(10) 0.055(10) 0.079(18) -0.006(11) 0.056(10) -0.011(8)
C30 0.106(13) 0.082(14) 0.066(18) -0.027(13) 0.036(11) 0.013(10)
C31 0.033(6) 0.052(8) 0.049(11) -0.010(8) 0.017(6) -0.007(6)
C32 0.039(7) 0.061(10) 0.084(16) 0.032(10) 0.007(7) -0.006(7)
C33 0.079(11) 0.068(12) 0.094(19) 0.008(12) 0.018(10) -0.022(9)
C34 0.102(13) 0.056(11) 0.10(2) 0.013(12) 0.003(12) -0.023(10)
C35 0.075(10) 0.048(9) 0.094(19) -0.014(10) 0.017(10) -0.025(8)
C36 0.065(8) 0.050(9) 0.043(12) -0.017(8) 0.009(7) -0.013(7)
C37 0.053(8) 0.049(9) 0.057(13) -0.016(9) 0.017(8) -0.026(7)
C38 0.083(11) 0.064(11) 0.047(14) 0.016(11) 0.015(9) -0.005(9)
C39 0.081(11) 0.071(12) 0.065(17) -0.038(12) 0.009(10) -0.031(9)
C40 0.127(18) 0.071(15) 0.07(2) 0.005(14) 0.004(15) -0.038(13)
C41 0.112(16) 0.056(13) 0.08(2) 0.034(13) -0.047(14) -0.007(11)
C42 0.067(10) 0.053(11) 0.13(2) 0.025(13) 0.010(11) -0.001(8)

loop_
_atom_type_symbol
_atom_type_description
_atom_type_scat_dispersion_real
_atom_type_scat_dispersion_imag
_atom_type_scat_source
C C 0.0033 0.0016 'International Tables Vol C Tables 4.2.6.8 and 6.1.1.4'
H H 0.0000 0.0000 'International Tables Vol C Tables 4.2.6.8 and 6.1.1.4'
P P 0.1023 0.0942 'International Tables Vol C Tables 4.2.6.8 and 6.1.1.4'
Cu Cu 0.3201 1.2651 'International Tables Vol C Tables 4.2.6.8 and 6.1.1.4'
Se Se -0.0929 2.2259 'International Tables Vol C Tables 4.2.6.8 and 6.1.1.4'
Cl Cl 0.1484 0.1585 'International Tables Vol C Tables 4.2.6.8 and 6.1.1.4'

loop_
_geom_angle_atom_site_label_1
_geom_angle_atom_site_label_2
_geom_angle_atom_site_label_3
_geom_angle
_geom_angle_site_symmetry_1
_geom_angle_site_symmetry_3
_geom_angle_publ_flag
P3 Cu1 Se3 113.04(16) . 3_746 ?
P3 Cu1 Se1 117.11(14) . . ?
Se3 Cu1 Se1 108.44(9) 3_746 . ?
P3 Cu1 Se2 112.02(14) . . ?
Se3 Cu1 Se2 114.82(10) 3_746 . ?
Se1 Cu1 Se2 89.42(10) . . ?
P3 Cu1 P1 140.85(19) . . ?
Se3 Cu1 P1 106.10(12) 3_746 . ?
Se1 Cu1 P1 47.33(9) . . ?
Se2 Cu1 P1 46.07(10) . . ?
P2 Cu2 P4 126.04(18) . . ?
P2 Cu2 Se3 110.77(12) . 3_746 ?
P4 Cu2 Se3 108.86(12) . 3_746 ?
P2 Cu2 Se1 101.74(12) . 3_746 ?
P4 Cu2 Se1 103.80(14) . 3_746 ?
Se3 Cu2 Se1 102.51(9) 3_746 3_746 ?
P1 Se1 Cu2 99.06(14) . 3_746 ?
P1 Se1 Cu1 73.85(13) . . ?
Cu2 Se1 Cu1 103.24(10) 3_746 . ?
P1 Se2 Cu1 73.57(15) . . ?
P2 Se3 Cu2 89.94(11) . 3_746 ?
P2 Se3 Cu1 99.63(14) . 3_746 ?
Cu2 Se3 Cu1 96.19(9) 3_746 3_746 ?
C1 P1 Se2 111.0(5) . . ?
C1 P1 Se1 110.2(6) . . ?
Se2 P1 Se1 113.0(2) . . ?
C1 P1 P2 107.6(5) . . ?
Se2 P1 P2 106.1(2) . . ?
Se1 P1 P2 108.7(2) . . ?
C1 P1 Cu1 153.1(5) . . ?
Se2 P1 Cu1 60.36(13) . . ?
Se1 P1 Cu1 58.82(13) . . ?
P2 P1 Cu1 99.3(2) . . ?
C7 P2 P1 95.1(6) . . ?
C7 P2 Se3 105.5(5) . . ?
P1 P2 Se3 103.57(18) . . ?
C7 P2 Cu2 119.3(6) . . ?
P1 P2 Cu2 111.1(2) . . ?
Se3 P2 Cu2 118.8(2) . . ?
C13 P3 C25 99.1(7) . . ?
C13 P3 C19 104.5(8) . . ?
C25 P3 C19 105.5(7) . . ?
C13 P3 Cu1 114.8(5) . . ?
C25 P3 Cu1 118.8(5) . . ?
C19 P3 Cu1 112.3(5) . . ?
C43A P4 C31 109.0(7) . . ?
C43A P4 C37 100.9(10) . . ?
C31 P4 C37 103.6(7) . . ?
C43A P4 C43 14.4(10) . . ?
C31 P4 C43 96.2(8) . . ?
C37 P4 C43 111.1(10) . . ?
C43A P4 Cu2 114.5(8) . . ?
C31 P4 Cu2 114.5(4) . . ?
C37 P4 Cu2 112.9(4) . . ?
C43 P4 Cu2 116.7(9) . . ?
C2 C1 C6 118(2) . . ?
C2 C1 P1 120.9(16) . . ?
C6 C1 P1 120.8(14) . . ?
C3 C2 C1 120.3(19) . . ?
C2 C3 C4 124.1(18) . . ?
C5 C4 C3 117(2) . . ?
C4 C5 C6 118.6(16) . . ?
C1 C6 C5 122.2(17) . . ?
C8 C7 C12 120.0(15) . . ?
C8 C7 P2 123.9(11) . . ?
C12 C7 P2 116.0(13) . . ?
C7 C8 C9 124.2(16) . . ?
C8 C9 C10 115(2) . . ?
C11 C10 C9 119.8(18) . . ?
C10 C11 C12 122.8(17) . . ?
C7 C12 C11 118.2(17) . . ?
C18 C13 C14 109.1(15) . . ?
C18 C13 P3 121.7(12) . . ?
C14 C13 P3 128.8(11) . . ?
C15 C14 C13 125.8(13) . . ?
C14 C15 C16 120.5(14) . . ?
C15 C16 C17 119.1(16) . . ?
C18 C17 C16 114.9(14) . . ?
C13 C18 C17 129.8(15) . . ?
C20 C19 C24 120.9(16) . . ?
C20 C19 P3 120.2(14) . . ?
C24 C19 P3 118.6(17) . . ?
C19 C20 C21 126(2) . . ?
C20 C21 C22 114(2) . . ?
C23 C22 C21 118(2) . . ?
C22 C23 C24 131(3) . . ?
C19 C24 C23 110(2) . . ?
C30 C25 C26 120.7(19) . . ?
C30 C25 P3 121.2(15) . . ?
C26 C25 P3 118.1(12) . . ?
C27 C26 C25 117.3(18) . . ?
C26 C27 C28 126(2) . . ?
C29 C28 C27 114(2) . . ?
C28 C29 C30 125.8(18) . . ?
C25 C30 C29 115(2) . . ?
C36 C31 C32 113.6(12) . . ?
C36 C31 P4 123.2(10) . . ?
C32 C31 P4 122.5(11) . . ?
C33 C32 C31 125.2(15) . . ?
C34 C33 C32 116.1(17) . . ?
C35 C34 C33 121.3(16) . . ?
C34 C35 C36 121.0(17) . . ?
C35 C36 C31 122.0(14) . . ?
C38 C37 C42 115.7(19) . . ?
C38 C37 P4 116.4(13) . . ?
C42 C37 P4 127.9(16) . . ?
C37 C38 C39 124.8(18) . . ?
C38 C39 C40 118(2) . . ?
C41 C40 C39 116(3) . . ?
C42 C41 C40 125(2) . . ?
C41 C42 C37 119(2) . . ?
C44 C43 C48 120.0 . . ?
C44 C43 P4 113.3(12) . . ?
C48 C43 P4 126.5(12) . . ?
C45 C44 C43 120.0 . . ?
C44 C45 C46 120.0 . . ?
C47 C46 C45 120.0 . . ?
C46 C47 C48 120.0 . . ?
C47 C48 C43 120.0 . . ?
C44A C43A C48A 120.0 . . ?
C44A C43A P4 119.2(10) . . ?
C48A C43A P4 120.6(10) . . ?
C43A C44A C45A 120.0 . . ?
C46A C45A C44A 120.0 . . ?
C47A C46A C45A 120.0 . . ?
C46A C47A C48A 120.0 . . ?
C47A C48A C43A 120.0 . . ?

loop_
_geom_bond_atom_site_label_1
_geom_bond_atom_site_label_2
_geom_bond_distance
_geom_bond_site_symmetry_2
_geom_bond_publ_flag
Cu1 P3 2.236(4) . ?
Cu1 Se3 2.462(3) 3_746 ?
Cu1 Se1 2.519(3) . ?
Cu1 Se2 2.563(3) . ?
Cu1 P1 2.829(5) . ?
Cu2 P2 2.257(5) . ?
Cu2 P4 2.268(4) . ?
Cu2 Se3 2.457(2) 3_746 ?
Cu2 Se1 2.501(3) 3_746 ?
Se1 P1 2.165(5) . ?
Se1 Cu2 2.501(3) 3_746 ?
Se2 P1 2.124(4) . ?
Se3 P2 2.243(3) . ?
Se3 Cu2 2.457(2) 3_746 ?
Se3 Cu1 2.462(3) 3_746 ?
P1 C1 1.82(2) . ?
P1 P2 2.231(6) . ?
P2 C7 1.826(17) . ?
P3 C13 1.686(18) . ?
P3 C25 1.831(18) . ?
P3 C19 1.866(15) . ?
P4 C43A 1.745(13) . ?
P4 C31 1.795(13) . ?
P4 C37 1.815(19) . ?
P4 C43 1.969(17) . ?
C1 C2 1.33(2) . ?
C1 C6 1.38(2) . ?
C2 C3 1.32(3) . ?
C3 C4 1.45(3) . ?
C4 C5 1.30(2) . ?
C5 C6 1.44(3) . ?
C7 C8 1.37(2) . ?
C7 C12 1.397(18) . ?
C8 C9 1.42(2) . ?
C9 C10 1.50(3) . ?
C10 C11 1.34(3) . ?
C11 C12 1.42(3) . ?
C13 C18 1.37(2) . ?
C13 C14 1.46(2) . ?
C14 C15 1.35(2) . ?
C15 C16 1.39(2) . ?
C16 C17 1.43(2) . ?
C17 C18 1.43(2) . ?
C19 C20 1.31(3) . ?
C19 C24 1.40(2) . ?
C20 C21 1.35(2) . ?
C21 C22 1.48(4) . ?
C22 C23 1.17(4) . ?
C23 C24 1.47(3) . ?
C25 C30 1.36(2) . ?
C25 C26 1.40(3) . ?
C26 C27 1.34(3) . ?
C27 C28 1.34(2) . ?
C28 C29 1.33(3) . ?
C29 C30 1.42(3) . ?
C31 C36 1.383(18) . ?
C31 C32 1.43(2) . ?
C32 C33 1.38(2) . ?
C33 C34 1.37(2) . ?
C34 C35 1.35(2) . ?
C35 C36 1.382(19) . ?
C37 C38 1.36(2) . ?
C37 C42 1.40(2) . ?
C38 C39 1.37(3) . ?
C39 C40 1.40(3) . ?
C40 C41 1.36(4) . ?
C41 C42 1.34(4) . ?
C43 C44 1.3900 . ?
C43 C48 1.3900 . ?
C44 C45 1.3900 . ?
C45 C46 1.3900 . ?
C46 C47 1.3900 . ?
C47 C48 1.3900 . ?
C43A C44A 1.3900 . ?
C43A C48A 1.3900 . ?
C44A C45A 1.3900 . ?
C45A C46A 1.3900 . ?
C46A C47A 1.3900 . ?
C47A C48A 1.3900 . ?
